data_4108407
loop_
_publ_author_name
'Gilles Alcaraz'
'Ulrike Helmstedt'
'Eric Clot'
'Laure Vendier'
'Sylviane Sabo-Etienne'

_publ_contact_author_address
;
Laboratoire de Chimie de Coordination
205 Route de Narbonne
31077 Toulouse Cedex 04
;
_publ_section_title
;
 A Terminal Borylene Ruthenium Complex: From B-H Activation to Reversible
 Hydrogen Release
;
_journal_name_full 'Journal of the American Chemical Society'
_journal_page_first 12878
_journal_page_last 12879
_journal_paper_doi 10.1021/ja805164n
_journal_volume 130
_journal_year 2008
_chemical_compound_source 'synthesis as described'
_chemical_formula_moiety 'C45 H77 B1 Cl1 P2 Ru1'
_chemical_formula_sum 'C45 H77 B Cl P2 Ru'
_chemical_formula_weight 827.34
_chemical_name_systematic
;
 ?
;
_space_group_IT_number 2
_symmetry_cell_setting triclinic
_symmetry_Int_Tables_number 2
_symmetry_space_group_name_Hall '-P 1'
_symmetry_space_group_name_H-M 'P -1'
_atom_sites_solution_hydrogens geom
_atom_sites_solution_primary direct
_atom_sites_solution_secondary difmap
_cell_angle_alpha 83.963(3)
_cell_angle_beta 86.405(2)
_cell_angle_gamma 65.306(2)
_cell_formula_units_Z 2
_cell_length_a 10.4406(11)
_cell_length_b 12.2497(13)
_cell_length_c 18.530(2)
_cell_measurement_reflns_used 8981
_cell_measurement_temperature 110
_cell_measurement_theta_max 28.2
_cell_measurement_theta_min 2.19
_cell_measurement_wavelength 0.71073
_cell_volume 2140.8(4)
_computing_cell_refinement 'Bruker SMART'
_computing_data_collection 'Bruker SMART'
_computing_data_reduction 'Bruker SAINT'
_computing_molecular_graphics 'Ortep-3 for Windows (Farrugia, 1997)'
_computing_publication_material 'WinGX publication routines (Farrugia, 1999)'
_computing_structure_refinement 'SHELXL-97 (Sheldrick, 1997)'
_computing_structure_solution 'SHELXS-86 (Sheldrick, 1986)'
_diffrn_ambient_temperature 110
_diffrn_measured_fraction_theta_full 0.997
_diffrn_measured_fraction_theta_max 0.997
_diffrn_measurement_device_type 'Bruker Kappa APEX II'
_diffrn_measurement_method \w-\f
_diffrn_radiation_monochromator graphite
_diffrn_radiation_source 'fine-focus sealed tube'
_diffrn_radiation_type MoK\a
_diffrn_reflns_av_R_equivalents 0.0328
_diffrn_reflns_av_unetI/netI 0.0432
_diffrn_reflns_limit_h_max 13
_diffrn_reflns_limit_h_min -12
_diffrn_reflns_limit_k_max 15
_diffrn_reflns_limit_k_min -15
_diffrn_reflns_limit_l_max 22
_diffrn_reflns_limit_l_min -23
_diffrn_reflns_number 25071
_diffrn_reflns_theta_full 26.37
_diffrn_reflns_theta_max 26.37
_diffrn_reflns_theta_min 1.11
_diffrn_standards_decay_% 0
_diffrn_standards_interval_count 0
_diffrn_standards_interval_time 0
_diffrn_standards_number 0
_exptl_absorpt_coefficient_mu 0.533
_exptl_absorpt_correction_T_max 0.935
_exptl_absorpt_correction_T_min 0.869
_exptl_absorpt_correction_type multi-scan
_exptl_absorpt_process_details
;
        [c.f. r.h. blessing, acta cryst. (1995), a51, 33-38]
;
_exptl_crystal_colour yellow
_exptl_crystal_density_diffrn 1.284
_exptl_crystal_description block
_exptl_crystal_F_000 886
_exptl_crystal_size_max 0.2
_exptl_crystal_size_mid 0.15
_exptl_crystal_size_min 0.12
_refine_diff_density_max 2.556
_refine_diff_density_min -2.606
_refine_diff_density_rms 0.096
_refine_ls_extinction_method none
_refine_ls_goodness_of_fit_ref 1.062
_refine_ls_hydrogen_treatment constr
_refine_ls_matrix_type full
_refine_ls_number_parameters 465
_refine_ls_number_reflns 8734
_refine_ls_number_restraints 0
_refine_ls_restrained_S_all 1.062
_refine_ls_R_factor_all 0.0643
_refine_ls_R_factor_gt 0.05
_refine_ls_shift/su_max 0.001
_refine_ls_shift/su_mean 0
_refine_ls_structure_factor_coef Fsqd
_refine_ls_weighting_details 'calc w=1/[\s^2^(Fo^2^)+(0.0200P)^2^+8.5198P] where P=(Fo^2^+2Fc^2^)/3'
_refine_ls_weighting_scheme calc
_refine_ls_wR_factor_gt 0.1056
_refine_ls_wR_factor_ref 0.1129
_reflns_number_gt 7236
_reflns_number_total 8734
_reflns_threshold_expression >2\s(I)
_cod_data_source_file ja805164n_si_001.cif
_cod_data_source_block gao170608
_cod_original_cell_volume 2140.7(4)
_cod_database_code 4108407

loop_
_symmetry_equiv_pos_as_xyz
'x, y, z'
'-x, -y, -z'

loop_
_atom_site_label
_atom_site_type_symbol
_atom_site_fract_x
_atom_site_fract_y
_atom_site_fract_z
_atom_site_U_iso_or_equiv
_atom_site_adp_type
_atom_site_occupancy
_atom_site_symmetry_multiplicity
_atom_site_calc_flag
_atom_site_refinement_flags
_atom_site_disorder_assembly
_atom_site_disorder_group
C1 C 0.1927(3) 0.2382(3) 0.10952(18) 0.0135(7) Uani 1 1 d . . .
C2 C 0.2692(3) 0.3077(3) 0.08758(18) 0.0158(7) Uani 1 1 d . . .
C3 C 0.3771(4) 0.3143(4) 0.1359(2) 0.0230(8) Uani 1 1 d . . .
H3A H 0.4667 0.2891 0.1108 0.035 Uiso 1 1 calc R . .
H3B H 0.3856 0.2623 0.1796 0.035 Uiso 1 1 calc R . .
H3C H 0.3474 0.3958 0.148 0.035 Uiso 1 1 calc R . .
C4 C 0.2451(4) 0.3739(3) 0.02034(18) 0.0175(7) Uani 1 1 d . . .
H4 H 0.2965 0.4194 0.0065 0.021 Uiso 1 1 calc R . .
C5 C 0.1468(4) 0.3744(3) -0.02686(19) 0.0182(7) Uani 1 1 d . . .
C6 C 0.1226(4) 0.4458(3) -0.09971(19) 0.0230(8) Uani 1 1 d . . .
H6A H 0.1502 0.3916 -0.1374 0.034 Uiso 1 1 calc R . .
H6B H 0.1777 0.4923 -0.1043 0.034 Uiso 1 1 calc R . .
H6C H 0.0245 0.4989 -0.104 0.034 Uiso 1 1 calc R . .
C7 C 0.0711(4) 0.3068(3) -0.00472(18) 0.0170(7) Uani 1 1 d . . .
H7 H 0.0034 0.3074 -0.0353 0.02 Uiso 1 1 calc R . .
C8 C 0.0926(3) 0.2377(3) 0.06178(18) 0.0150(7) Uani 1 1 d . . .
C9 C 0.0092(4) 0.1635(3) 0.0796(2) 0.0203(8) Uani 1 1 d . . .
H9A H -0.0896 0.2143 0.0749 0.03 Uiso 1 1 calc R . .
H9B H 0.0274 0.127 0.1285 0.03 Uiso 1 1 calc R . .
H9C H 0.0363 0.1016 0.0468 0.03 Uiso 1 1 calc R . .
C10 C 0.5009(4) -0.1968(3) 0.32284(18) 0.0159(7) Uani 1 1 d . . .
H10 H 0.5263 -0.1454 0.3508 0.019 Uiso 1 1 calc R . .
C11 C 0.3914(5) -0.2269(5) 0.3698(2) 0.0416(12) Uani 1 1 d . . .
H11A H 0.3061 -0.1539 0.3743 0.05 Uiso 1 1 calc R . .
H11B H 0.3677 -0.283 0.3463 0.05 Uiso 1 1 calc R . .
C12 C 0.4475(5) -0.2827(5) 0.4455(2) 0.0493(14) Uani 1 1 d . . .
H12A H 0.4634 -0.2239 0.4706 0.059 Uiso 1 1 calc R . .
H12B H 0.3774 -0.303 0.4732 0.059 Uiso 1 1 calc R . .
C13 C 0.5827(5) -0.3940(4) 0.4419(2) 0.0405(12) Uani 1 1 d . . .
H13A H 0.5646 -0.4569 0.4229 0.049 Uiso 1 1 calc R . .
H13B H 0.6194 -0.4227 0.4904 0.049 Uiso 1 1 calc R . .
C14 C 0.6902(5) -0.3680(4) 0.3942(2) 0.0354(10) Uani 1 1 d . . .
H14A H 0.7739 -0.4423 0.3897 0.042 Uiso 1 1 calc R . .
H14B H 0.717 -0.3128 0.4166 0.042 Uiso 1 1 calc R . .
C15 C 0.6335(4) -0.3126(4) 0.3180(2) 0.0317(10) Uani 1 1 d . . .
H15A H 0.7049 -0.2957 0.2891 0.038 Uiso 1 1 calc R . .
H15B H 0.6126 -0.3698 0.2941 0.038 Uiso 1 1 calc R . .
C16 C 0.5827(4) -0.0993(3) 0.18600(19) 0.0162(7) Uani 1 1 d . . .
H16 H 0.6452 -0.1816 0.175 0.019 Uiso 1 1 calc R . .
C17 C 0.6663(5) -0.0521(5) 0.2298(2) 0.0363(11) Uani 1 1 d . . .
H17A H 0.6074 0.0301 0.2404 0.044 Uiso 1 1 calc R . .
H17B H 0.694 -0.1013 0.2754 0.044 Uiso 1 1 calc R . .
C18 C 0.7969(5) -0.0561(5) 0.1866(3) 0.0479(14) Uani 1 1 d . . .
H18A H 0.8487 -0.026 0.2147 0.058 Uiso 1 1 calc R . .
H18B H 0.8577 -0.1391 0.1784 0.058 Uiso 1 1 calc R . .
C19 C 0.7601(4) 0.0184(4) 0.1142(2) 0.0306(9) Uani 1 1 d . . .
H19A H 0.7101 0.103 0.1224 0.037 Uiso 1 1 calc R . .
H19B H 0.8461 0.0081 0.0869 0.037 Uiso 1 1 calc R . .
C20 C 0.6692(4) -0.0187(4) 0.0706(2) 0.0267(9) Uani 1 1 d . . .
H20A H 0.7255 -0.0981 0.0546 0.032 Uiso 1 1 calc R . .
H20B H 0.6372 0.0374 0.0277 0.032 Uiso 1 1 calc R . .
C21 C 0.5412(4) -0.0211(3) 0.11435(19) 0.0185(7) Uani 1 1 d . . .
H21A H 0.4778 0.0605 0.1241 0.022 Uiso 1 1 calc R . .
H21B H 0.491 -0.052 0.0857 0.022 Uiso 1 1 calc R . .
C22 C 0.3752(3) -0.2032(3) 0.18533(18) 0.0140(7) Uani 1 1 d . . .
H22 H 0.3394 -0.248 0.2219 0.017 Uiso 1 1 calc R . .
C23 C 0.2529(4) -0.1308(3) 0.1344(2) 0.0203(8) Uani 1 1 d . . .
H23A H 0.1757 -0.0737 0.1615 0.024 Uiso 1 1 calc R . .
H23B H 0.2832 -0.0854 0.0965 0.024 Uiso 1 1 calc R . .
C24 C 0.2013(4) -0.2124(4) 0.1001(2) 0.0281(9) Uani 1 1 d . . .
H24A H 0.1613 -0.251 0.1377 0.034 Uiso 1 1 calc R . .
H24B H 0.1274 -0.1639 0.0663 0.034 Uiso 1 1 calc R . .
C25 C 0.3196(4) -0.3087(4) 0.0604(2) 0.0299(9) Uani 1 1 d . . .
H25A H 0.2843 -0.3623 0.0423 0.036 Uiso 1 1 calc R . .
H25B H 0.3521 -0.2708 0.0191 0.036 Uiso 1 1 calc R . .
C26 C 0.4417(4) -0.3811(3) 0.1104(2) 0.0226(8) Uani 1 1 d . . .
H26A H 0.5181 -0.4385 0.0832 0.027 Uiso 1 1 calc R . .
H26B H 0.4116 -0.426 0.1488 0.027 Uiso 1 1 calc R . .
C27 C 0.4946(4) -0.2991(3) 0.14392(19) 0.0170(7) Uani 1 1 d . . .
H27A H 0.5323 -0.2595 0.1059 0.02 Uiso 1 1 calc R . .
H27B H 0.5701 -0.3475 0.1769 0.02 Uiso 1 1 calc R . .
C28 C -0.1110(4) 0.2912(3) 0.31852(19) 0.0179(7) Uani 1 1 d . . .
H28 H -0.1539 0.3756 0.3298 0.021 Uiso 1 1 calc R . .
C29 C -0.1930(4) 0.2281(4) 0.3639(2) 0.0325(10) Uani 1 1 d . . .
H29A H -0.1556 0.1443 0.3536 0.039 Uiso 1 1 calc R . .
H29B H -0.1803 0.2302 0.4151 0.039 Uiso 1 1 calc R . .
C30 C -0.3507(5) 0.2890(5) 0.3474(2) 0.0366(11) Uani 1 1 d . . .
H30A H -0.3986 0.2449 0.375 0.044 Uiso 1 1 calc R . .
H30B H -0.3903 0.3705 0.3623 0.044 Uiso 1 1 calc R . .
C31 C -0.3755(4) 0.2934(4) 0.2669(2) 0.0315(10) Uani 1 1 d . . .
H31A H -0.3457 0.212 0.2531 0.038 Uiso 1 1 calc R . .
H31B H -0.4754 0.3369 0.2575 0.038 Uiso 1 1 calc R . .
C32 C -0.2946(4) 0.3548(4) 0.2214(2) 0.0289(9) Uani 1 1 d . . .
H32A H -0.3307 0.4387 0.2316 0.035 Uiso 1 1 calc R . .
H32B H -0.3077 0.3525 0.1703 0.035 Uiso 1 1 calc R . .
C33 C -0.1374(4) 0.2919(4) 0.2381(2) 0.0249(8) Uani 1 1 d . . .
H33A H -0.0877 0.333 0.209 0.03 Uiso 1 1 calc R . .
H33B H -0.1004 0.2096 0.225 0.03 Uiso 1 1 calc R . .
C34 C 0.0962(3) 0.3797(3) 0.33870(18) 0.0142(7) Uani 1 1 d . . .
H34 H 0.0305 0.4223 0.3769 0.017 Uiso 1 1 calc R . .
C35 C 0.2426(4) 0.3654(4) 0.3588(2) 0.0270(9) Uani 1 1 d . . .
H35A H 0.2684 0.3181 0.4052 0.032 Uiso 1 1 calc R . .
H35B H 0.3113 0.3225 0.3226 0.032 Uiso 1 1 calc R . .
C36 C 0.2449(5) 0.4882(4) 0.3635(2) 0.0326(10) Uani 1 1 d . . .
H36A H 0.1836 0.5269 0.4034 0.039 Uiso 1 1 calc R . .
H36B H 0.3399 0.4765 0.374 0.039 Uiso 1 1 calc R . .
C37 C 0.1981(4) 0.5704(4) 0.2946(2) 0.0274(9) Uani 1 1 d . . .
H37A H 0.2668 0.538 0.256 0.033 Uiso 1 1 calc R . .
H37B H 0.193 0.6493 0.302 0.033 Uiso 1 1 calc R . .
C38 C 0.0547(5) 0.5825(4) 0.2724(2) 0.0303(9) Uani 1 1 d . . .
H38A H 0.0318 0.6284 0.2254 0.036 Uiso 1 1 calc R . .
H38B H -0.0163 0.627 0.3073 0.036 Uiso 1 1 calc R . .
C39 C 0.0505(4) 0.4607(4) 0.2680(2) 0.0255(8) Uani 1 1 d . . .
H39A H 0.1123 0.4208 0.2286 0.031 Uiso 1 1 calc R . .
H39B H -0.0446 0.4731 0.2573 0.031 Uiso 1 1 calc R . .
C40 C 0.0966(4) 0.1689(3) 0.43189(19) 0.0199(8) Uani 1 1 d . . .
H40 H 0.0477 0.1155 0.4341 0.024 Uiso 1 1 calc R . .
C41 C 0.2482(5) 0.0862(5) 0.4531(3) 0.0431(13) Uani 1 1 d . . .
H41A H 0.2927 0.0302 0.4164 0.052 Uiso 1 1 calc R . .
H41B H 0.3017 0.1339 0.4561 0.052 Uiso 1 1 calc R . .
C42 C 0.2478(6) 0.0163(5) 0.5264(3) 0.0490(14) Uani 1 1 d . . .
H42A H 0.2023 -0.0372 0.5218 0.059 Uiso 1 1 calc R . .
H42B H 0.3443 -0.0329 0.5408 0.059 Uiso 1 1 calc R . .
C43 C 0.1730(7) 0.0987(5) 0.5833(3) 0.0606(19) Uani 1 1 d . . .
H43A H 0.2261 0.1445 0.5923 0.073 Uiso 1 1 calc R . .
H43B H 0.1691 0.0512 0.628 0.073 Uiso 1 1 calc R . .
C44 C 0.0225(6) 0.1866(5) 0.5622(2) 0.0477(13) Uani 1 1 d . . .
H44A H -0.0349 0.142 0.5599 0.057 Uiso 1 1 calc R . .
H44B H -0.0185 0.2429 0.5991 0.057 Uiso 1 1 calc R . .
C45 C 0.0218(5) 0.2568(4) 0.4885(2) 0.0324(10) Uani 1 1 d . . .
H45A H -0.0746 0.3065 0.4742 0.039 Uiso 1 1 calc R . .
H45B H 0.0691 0.3093 0.4921 0.039 Uiso 1 1 calc R . .
P1 P 0.42599(9) -0.10421(8) 0.23634(5) 0.01327(18) Uani 1 1 d . A .
P2 P 0.08215(9) 0.23406(8) 0.33604(5) 0.01461(18) Uani 1 1 d . A .
B1 B 0.2189(4) 0.1630(4) 0.1846(2) 0.0145(8) Uani 1 1 d . A .
Ru1 Ru 0.24287(3) 0.07786(3) 0.270548(16) 0.02001(9) Uani 1 1 d . . .
Cl1A Cl 0.07975(11) -0.02553(10) 0.29495(6) 0.0208(2) Uani 0.8 1 d P A 1
Cl1B Cl 0.4565(4) 0.1047(4) 0.3322(2) 0.0179(8) Uani 0.2 1 d P A 2

loop_
_atom_site_aniso_label
_atom_site_aniso_U_11
_atom_site_aniso_U_22
_atom_site_aniso_U_33
_atom_site_aniso_U_23
_atom_site_aniso_U_13
_atom_site_aniso_U_12
C1 0.0122(16) 0.0128(16) 0.0130(16) -0.0032(13) -0.0006(12) -0.0022(13)
C2 0.0135(16) 0.0149(17) 0.0169(17) -0.0023(13) 0.0006(13) -0.0037(14)
C3 0.0229(19) 0.026(2) 0.024(2) 0.0022(16) -0.0047(15) -0.0143(16)
C4 0.0170(17) 0.0164(18) 0.0163(17) -0.0002(14) 0.0032(13) -0.0050(14)
C5 0.0171(17) 0.0148(17) 0.0150(17) -0.0002(14) 0.0024(13) 0.0003(14)
C6 0.025(2) 0.0196(19) 0.0153(18) 0.0023(15) 0.0002(14) -0.0017(16)
C7 0.0139(17) 0.0175(18) 0.0159(17) -0.0025(14) -0.0059(13) -0.0019(14)
C8 0.0133(16) 0.0130(17) 0.0160(17) -0.0017(13) -0.0013(13) -0.0026(13)
C9 0.0192(18) 0.0230(19) 0.0194(18) 0.0020(15) -0.0074(14) -0.0093(15)
C10 0.0170(17) 0.0171(18) 0.0126(16) 0.0005(13) -0.0040(13) -0.0060(14)
C11 0.026(2) 0.075(4) 0.020(2) 0.015(2) -0.0023(17) -0.022(2)
C12 0.033(3) 0.088(4) 0.022(2) 0.019(2) -0.0028(19) -0.026(3)
C13 0.067(3) 0.040(3) 0.024(2) 0.0143(19) -0.022(2) -0.034(3)
C14 0.036(2) 0.023(2) 0.031(2) 0.0053(18) -0.0116(19) 0.0030(18)
C15 0.031(2) 0.026(2) 0.024(2) 0.0043(17) -0.0022(17) 0.0009(18)
C16 0.0157(17) 0.0149(17) 0.0193(18) 0.0005(14) -0.0019(13) -0.0079(14)
C17 0.046(3) 0.054(3) 0.025(2) 0.014(2) -0.0156(19) -0.039(2)
C18 0.031(3) 0.066(3) 0.058(3) 0.027(3) -0.024(2) -0.035(2)
C19 0.023(2) 0.035(2) 0.039(2) 0.0064(19) 0.0016(17) -0.0200(18)
C20 0.027(2) 0.033(2) 0.025(2) -0.0044(17) 0.0068(16) -0.0166(18)
C21 0.0193(18) 0.0226(19) 0.0169(18) -0.0003(14) -0.0011(14) -0.0123(15)
C22 0.0136(16) 0.0150(17) 0.0135(16) -0.0017(13) -0.0009(13) -0.0059(13)
C23 0.0206(19) 0.0182(18) 0.0216(19) -0.0009(15) -0.0061(14) -0.0071(15)
C24 0.026(2) 0.025(2) 0.034(2) -0.0013(17) -0.0141(17) -0.0096(17)
C25 0.039(2) 0.029(2) 0.028(2) -0.0073(17) -0.0108(18) -0.0188(19)
C26 0.028(2) 0.0205(19) 0.0221(19) -0.0066(15) 0.0016(15) -0.0126(16)
C27 0.0160(17) 0.0146(17) 0.0205(18) -0.0041(14) 0.0004(14) -0.0058(14)
C28 0.0196(18) 0.0176(18) 0.0182(18) -0.0022(14) -0.0011(14) -0.0092(15)
C29 0.033(2) 0.045(3) 0.028(2) 0.0051(19) -0.0049(18) -0.027(2)
C30 0.027(2) 0.056(3) 0.035(2) 0.001(2) -0.0028(18) -0.026(2)
C31 0.027(2) 0.034(2) 0.040(2) 0.0007(19) -0.0135(18) -0.0185(19)
C32 0.024(2) 0.029(2) 0.030(2) 0.0041(17) -0.0093(16) -0.0072(17)
C33 0.022(2) 0.027(2) 0.022(2) 0.0016(16) -0.0022(15) -0.0075(16)
C34 0.0135(16) 0.0154(17) 0.0141(17) -0.0021(13) 0.0001(13) -0.0063(13)
C35 0.024(2) 0.032(2) 0.027(2) 0.0045(17) -0.0067(16) -0.0141(17)
C36 0.035(2) 0.043(3) 0.030(2) 0.0026(19) -0.0092(18) -0.027(2)
C37 0.032(2) 0.032(2) 0.027(2) 0.0000(17) 0.0016(17) -0.0226(19)
C38 0.040(2) 0.029(2) 0.027(2) 0.0092(17) -0.0133(18) -0.0206(19)
C39 0.032(2) 0.027(2) 0.022(2) 0.0034(16) -0.0079(16) -0.0164(18)
C40 0.0210(19) 0.0237(19) 0.0142(17) 0.0047(14) -0.0008(14) -0.0098(15)
C41 0.027(2) 0.048(3) 0.049(3) 0.029(2) -0.013(2) -0.017(2)
C42 0.051(3) 0.055(3) 0.045(3) 0.031(3) -0.026(2) -0.030(3)
C43 0.112(5) 0.072(4) 0.035(3) 0.034(3) -0.045(3) -0.078(4)
C44 0.089(4) 0.050(3) 0.016(2) -0.006(2) 0.012(2) -0.042(3)
C45 0.057(3) 0.030(2) 0.0135(19) -0.0024(16) 0.0015(18) -0.022(2)
P1 0.0137(4) 0.0122(4) 0.0126(4) -0.0006(3) -0.0016(3) -0.0040(3)
P2 0.0163(4) 0.0138(4) 0.0121(4) 0.0005(3) 0.0015(3) -0.0052(4)
B1 0.0120(18) 0.0163(19) 0.0166(19) -0.0046(15) 0.0007(14) -0.0067(15)
Ru1 0.02609(17) 0.01335(15) 0.01123(14) 0.00193(10) 0.00361(11) -0.00021(12)
Cl1A 0.0193(5) 0.0201(5) 0.0238(6) -0.0010(4) 0.0003(4) -0.0094(4)
Cl1B 0.0116(19) 0.017(2) 0.025(2) -0.0101(17) -0.0052(16) -0.0036(16)

loop_
_atom_type_symbol
_atom_type_description
_atom_type_scat_dispersion_real
_atom_type_scat_dispersion_imag
_atom_type_scat_source
C C 0.0033 0.0016 'International Tables Vol C Tables 4.2.6.8 and 6.1.1.4'
H H 0 0 'International Tables Vol C Tables 4.2.6.8 and 6.1.1.4'
B B 0.0013 0.0007 'International Tables Vol C Tables 4.2.6.8 and 6.1.1.4'
P P 0.1023 0.0942 'International Tables Vol C Tables 4.2.6.8 and 6.1.1.4'
Cl Cl 0.1484 0.1585 'International Tables Vol C Tables 4.2.6.8 and 6.1.1.4'
Ru Ru -1.2594 0.8363 'International Tables Vol C Tables 4.2.6.8 and 6.1.1.4'

loop_
_geom_angle_atom_site_label_1
_geom_angle_atom_site_label_2
_geom_angle_atom_site_label_3
_geom_angle
C2 C1 C8 118.6(3)
C2 C1 B1 120.6(3)
C8 C1 B1 120.9(3)
C4 C2 C1 119.9(3)
C4 C2 C3 118.3(3)
C1 C2 C3 121.8(3)
C2 C3 H3A 109.5
C2 C3 H3B 109.5
H3A C3 H3B 109.5
C2 C3 H3C 109.5
H3A C3 H3C 109.5
H3B C3 H3C 109.5
C5 C4 C2 122.0(3)
C5 C4 H4 119
C2 C4 H4 119
C7 C5 C4 117.8(3)
C7 C5 C6 120.8(3)
C4 C5 C6 121.4(3)
C5 C6 H6A 109.5
C5 C6 H6B 109.5
H6A C6 H6B 109.5
C5 C6 H6C 109.5
H6A C6 H6C 109.5
H6B C6 H6C 109.5
C5 C7 C8 122.4(3)
C5 C7 H7 118.8
C8 C7 H7 118.8
C7 C8 C1 119.3(3)
C7 C8 C9 118.3(3)
C1 C8 C9 122.3(3)
C8 C9 H9A 109.5
C8 C9 H9B 109.5
H9A C9 H9B 109.5
C8 C9 H9C 109.5
H9A C9 H9C 109.5
H9B C9 H9C 109.5
C15 C10 C11 107.9(3)
C15 C10 P1 118.0(3)
C11 C10 P1 112.5(2)
C15 C10 H10 105.8
C11 C10 H10 105.8
P1 C10 H10 105.8
C12 C11 C10 111.3(3)
C12 C11 H11A 109.4
C10 C11 H11A 109.4
C12 C11 H11B 109.4
C10 C11 H11B 109.4
H11A C11 H11B 108
C13 C12 C11 111.8(4)
C13 C12 H12A 109.3
C11 C12 H12A 109.3
C13 C12 H12B 109.3
C11 C12 H12B 109.3
H12A C12 H12B 107.9
C12 C13 C14 110.7(4)
C12 C13 H13A 109.5
C14 C13 H13A 109.5
C12 C13 H13B 109.5
C14 C13 H13B 109.5
H13A C13 H13B 108.1
C13 C14 C15 111.9(4)
C13 C14 H14A 109.2
C15 C14 H14A 109.2
C13 C14 H14B 109.2
C15 C14 H14B 109.2
H14A C14 H14B 107.9
C10 C15 C14 110.7(3)
C10 C15 H15A 109.5
C14 C15 H15A 109.5
C10 C15 H15B 109.5
C14 C15 H15B 109.5
H15A C15 H15B 108.1
C21 C16 C17 108.7(3)
C21 C16 P1 111.1(2)
C17 C16 P1 112.8(3)
C21 C16 H16 108
C17 C16 H16 108
P1 C16 H16 108
C18 C17 C16 109.9(4)
C18 C17 H17A 109.7
C16 C17 H17A 109.7
C18 C17 H17B 109.7
C16 C17 H17B 109.7
H17A C17 H17B 108.2
C19 C18 C17 112.1(4)
C19 C18 H18A 109.2
C17 C18 H18A 109.2
C19 C18 H18B 109.2
C17 C18 H18B 109.2
H18A C18 H18B 107.9
C20 C19 C18 111.3(3)
C20 C19 H19A 109.4
C18 C19 H19A 109.4
C20 C19 H19B 109.4
C18 C19 H19B 109.4
H19A C19 H19B 108
C19 C20 C21 112.2(3)
C19 C20 H20A 109.2
C21 C20 H20A 109.2
C19 C20 H20B 109.2
C21 C20 H20B 109.2
H20A C20 H20B 107.9
C16 C21 C20 112.2(3)
C16 C21 H21A 109.2
C20 C21 H21A 109.2
C16 C21 H21B 109.2
C20 C21 H21B 109.2
H21A C21 H21B 107.9
C23 C22 C27 109.6(3)
C23 C22 P1 112.2(2)
C27 C22 P1 116.5(2)
C23 C22 H22 105.9
C27 C22 H22 105.9
P1 C22 H22 105.9
C24 C23 C22 111.5(3)
C24 C23 H23A 109.3
C22 C23 H23A 109.3
C24 C23 H23B 109.3
C22 C23 H23B 109.3
H23A C23 H23B 108
C25 C24 C23 111.9(3)
C25 C24 H24A 109.2
C23 C24 H24A 109.2
C25 C24 H24B 109.2
C23 C24 H24B 109.2
H24A C24 H24B 107.9
C26 C25 C24 110.8(3)
C26 C25 H25A 109.5
C24 C25 H25A 109.5
C26 C25 H25B 109.5
C24 C25 H25B 109.5
H25A C25 H25B 108.1
C25 C26 C27 111.3(3)
C25 C26 H26A 109.4
C27 C26 H26A 109.4
C25 C26 H26B 109.4
C27 C26 H26B 109.4
H26A C26 H26B 108
C26 C27 C22 111.2(3)
C26 C27 H27A 109.4
C22 C27 H27A 109.4
C26 C27 H27B 109.4
C22 C27 H27B 109.4
H27A C27 H27B 108
C33 C28 C29 108.6(3)
C33 C28 P2 111.3(2)
C29 C28 P2 117.1(3)
C33 C28 H28 106.4
C29 C28 H28 106.4
P2 C28 H28 106.4
C30 C29 C28 111.4(3)
C30 C29 H29A 109.3
C28 C29 H29A 109.3
C30 C29 H29B 109.3
C28 C29 H29B 109.3
H29A C29 H29B 108
C31 C30 C29 111.2(4)
C31 C30 H30A 109.4
C29 C30 H30A 109.4
C31 C30 H30B 109.4
C29 C30 H30B 109.4
H30A C30 H30B 108
C32 C31 C30 111.1(3)
C32 C31 H31A 109.4
C30 C31 H31A 109.4
C32 C31 H31B 109.4
C30 C31 H31B 109.4
H31A C31 H31B 108
C31 C32 C33 110.5(3)
C31 C32 H32A 109.6
C33 C32 H32A 109.6
C31 C32 H32B 109.6
C33 C32 H32B 109.6
H32A C32 H32B 108.1
C32 C33 C28 111.7(3)
C32 C33 H33A 109.3
C28 C33 H33A 109.3
C32 C33 H33B 109.3
C28 C33 H33B 109.3
H33A C33 H33B 107.9
C39 C34 C35 109.9(3)
C39 C34 P2 112.5(2)
C35 C34 P2 113.6(2)
C39 C34 H34 106.8
C35 C34 H34 106.8
P2 C34 H34 106.8
C36 C35 C34 110.9(3)
C36 C35 H35A 109.5
C34 C35 H35A 109.5
C36 C35 H35B 109.5
C34 C35 H35B 109.5
H35A C35 H35B 108.1
C37 C36 C35 112.9(3)
C37 C36 H36A 109
C35 C36 H36A 109
C37 C36 H36B 109
C35 C36 H36B 109
H36A C36 H36B 107.8
C36 C37 C38 110.8(3)
C36 C37 H37A 109.5
C38 C37 H37A 109.5
C36 C37 H37B 109.5
C38 C37 H37B 109.5
H37A C37 H37B 108.1
C37 C38 C39 112.3(3)
C37 C38 H38A 109.1
C39 C38 H38A 109.1
C37 C38 H38B 109.1
C39 C38 H38B 109.1
H38A C38 H38B 107.9
C38 C39 C34 112.0(3)
C38 C39 H39A 109.2
C34 C39 H39A 109.2
C38 C39 H39B 109.2
C34 C39 H39B 109.2
H39A C39 H39B 107.9
C45 C40 C41 111.6(4)
C45 C40 P2 116.3(3)
C41 C40 P2 113.0(3)
C45 C40 H40 104.9
C41 C40 H40 104.9
P2 C40 H40 104.9
C42 C41 C40 109.6(4)
C42 C41 H41A 109.7
C40 C41 H41A 109.7
C42 C41 H41B 109.7
C40 C41 H41B 109.7
H41A C41 H41B 108.2
C43 C42 C41 111.5(4)
C43 C42 H42A 109.3
C41 C42 H42A 109.3
C43 C42 H42B 109.3
C41 C42 H42B 109.3
H42A C42 H42B 108
C42 C43 C44 112.8(4)
C42 C43 H43A 109
C44 C43 H43A 109
C42 C43 H43B 109
C44 C43 H43B 109
H43A C43 H43B 107.8
C45 C44 C43 111.1(4)
C45 C44 H44A 109.4
C43 C44 H44A 109.4
C45 C44 H44B 109.4
C43 C44 H44B 109.4
H44A C44 H44B 108
C40 C45 C44 109.6(3)
C40 C45 H45A 109.8
C44 C45 H45A 109.8
C40 C45 H45B 109.8
C44 C45 H45B 109.8
H45A C45 H45B 108.2
C16 P1 C22 104.32(15)
C16 P1 C10 103.34(15)
C22 P1 C10 104.75(15)
C16 P1 Ru1 119.28(12)
C22 P1 Ru1 117.25(11)
C10 P1 Ru1 106.19(11)
C34 P2 C40 105.22(16)
C34 P2 C28 99.75(15)
C40 P2 C28 103.15(16)
C34 P2 Ru1 122.48(11)
C40 P2 Ru1 105.12(12)
C28 P2 Ru1 118.99(12)
C1 B1 Ru1 178.1(3)
B1 Ru1 P2 96.70(13)
B1 Ru1 P1 98.26(13)
P2 Ru1 P1 164.44(3)
B1 Ru1 Cl1A 113.76(12)
P2 Ru1 Cl1A 87.45(4)
P1 Ru1 Cl1A 90.41(4)
B1 Ru1 Cl1B 105.17(15)
P2 Ru1 Cl1B 88.70(9)
P1 Ru1 Cl1B 83.31(9)
Cl1A Ru1 Cl1B 141.07(10)

loop_
_geom_bond_atom_site_label_1
_geom_bond_atom_site_label_2
_geom_bond_distance
C1 C2 1.408(5)
C1 C8 1.414(5)
C1 B1 1.558(5)
C2 C4 1.389(5)
C2 C3 1.515(5)
C3 H3A 0.96
C3 H3B 0.96
C3 H3C 0.96
C4 C5 1.388(5)
C4 H4 0.93
C5 C7 1.383(5)
C5 C6 1.504(5)
C6 H6A 0.96
C6 H6B 0.96
C6 H6C 0.96
C7 C8 1.393(5)
C7 H7 0.93
C8 C9 1.502(5)
C9 H9A 0.96
C9 H9B 0.96
C9 H9C 0.96
C10 C15 1.518(5)
C10 C11 1.536(5)
C10 P1 1.871(3)
C10 H10 0.98
C11 C12 1.532(6)
C11 H11A 0.97
C11 H11B 0.97
C12 C13 1.502(7)
C12 H12A 0.97
C12 H12B 0.97
C13 C14 1.503(6)
C13 H13A 0.97
C13 H13B 0.97
C14 C15 1.540(5)
C14 H14A 0.97
C14 H14B 0.97
C15 H15A 0.97
C15 H15B 0.97
C16 C21 1.525(5)
C16 C17 1.537(5)
C16 P1 1.853(3)
C16 H16 0.98
C17 C18 1.522(6)
C17 H17A 0.97
C17 H17B 0.97
C18 C19 1.514(6)
C18 H18A 0.97
C18 H18B 0.97
C19 C20 1.514(6)
C19 H19A 0.97
C19 H19B 0.97
C20 C21 1.529(5)
C20 H20A 0.97
C20 H20B 0.97
C21 H21A 0.97
C21 H21B 0.97
C22 C23 1.528(5)
C22 C27 1.539(5)
C22 P1 1.868(3)
C22 H22 0.98
C23 C24 1.524(5)
C23 H23A 0.97
C23 H23B 0.97
C24 C25 1.520(6)
C24 H24A 0.97
C24 H24B 0.97
C25 C26 1.517(5)
C25 H25A 0.97
C25 H25B 0.97
C26 C27 1.528(5)
C26 H26A 0.97
C26 H26B 0.97
C27 H27A 0.97
C27 H27B 0.97
C28 C33 1.531(5)
C28 C29 1.538(5)
C28 P2 1.875(4)
C28 H28 0.98
C29 C30 1.533(6)
C29 H29A 0.97
C29 H29B 0.97
C30 C31 1.522(6)
C30 H30A 0.97
C30 H30B 0.97
C31 C32 1.516(6)
C31 H31A 0.97
C31 H31B 0.97
C32 C33 1.529(5)
C32 H32A 0.97
C32 H32B 0.97
C33 H33A 0.97
C33 H33B 0.97
C34 C39 1.529(5)
C34 C35 1.529(5)
C34 P2 1.857(3)
C34 H34 0.98
C35 C36 1.527(6)
C35 H35A 0.97
C35 H35B 0.97
C36 C37 1.510(6)
C36 H36A 0.97
C36 H36B 0.97
C37 C38 1.520(5)
C37 H37A 0.97
C37 H37B 0.97
C38 C39 1.521(5)
C38 H38A 0.97
C38 H38B 0.97
C39 H39A 0.97
C39 H39B 0.97
C40 C45 1.516(5)
C40 C41 1.530(5)
C40 P2 1.857(3)
C40 H40 0.98
C41 C42 1.529(6)
C41 H41A 0.97
C41 H41B 0.97
C42 C43 1.484(8)
C42 H42A 0.97
C42 H42B 0.97
C43 C44 1.535(8)
C43 H43A 0.97
C43 H43B 0.97
C44 C45 1.535(6)
C44 H44A 0.97
C44 H44B 0.97
C45 H45A 0.97
C45 H45B 0.97
P1 Ru1 2.3694(9)
P2 Ru1 2.3451(9)
B1 Ru1 1.780(4)
Ru1 Cl1A 2.5087(11)
Ru1 Cl1B 2.720(4)
